data_7121251
loop_
_publ_author_name
'Nakagawa, Tetsuya'
'Miyasaka, Yosuke'
'Yokoyama, Yasushi'

_publ_section_title
;
 Photochromism of a spiro-functionalized diarylethene derivative:
 multi-colour fluorescence modulation with a photon-quantitative
 photocyclization reactivity.
;
_journal_issue 26
_journal_name_full 'Chemical communications (Cambridge, England)'
_journal_page_first 3207
_journal_page_last 3210
_journal_paper_doi 10.1039/c8cc00566d
_journal_volume 54
_journal_year 2018
_chemical_absolute_configuration 'CHOOSE rm ad rmad syn or unk'
_chemical_formula_moiety 'C47 H33 N3 S2'
_chemical_formula_sum 'C47 H33 N3 S2'
_chemical_formula_weight 703.92
_chemical_name_systematic 4,4'-(10-phenyl-10H-spiro[acridine-9,1'-indene]-2',3'-diyl)bis(5-methyl-2-phenylthiazole)
_space_group_crystal_system monoclinic
_space_group_IT_number 4
_space_group_name_Hall 'P 2yb'
_space_group_name_H-M_alt 'P 1 21 1'
_symmetry_space_group_name_Hall 'P 2yb'
_symmetry_space_group_name_H-M 'P 1 21 1'
_atom_sites_solution_hydrogens geom
_atom_sites_solution_primary direct
_atom_sites_solution_secondary difmap
_audit_update_record
;
2017-12-13 deposited with the CCDC.
2018-01-29 downloaded from the CCDC.
;
_cell_angle_alpha 90.0000
_cell_angle_beta 110.2112(12)
_cell_angle_gamma 90.0000
_cell_formula_units_Z 2
_cell_length_a 9.99169(11)
_cell_length_b 14.13348(14)
_cell_length_c 13.64326(15)
_cell_measurement_reflns_used 8450
_cell_measurement_temperature 223
_cell_measurement_theta_max 73.98
_cell_measurement_theta_min 4.65
_cell_volume 1808.03(4)
_computing_cell_refinement 'CrysAlisPro 1.171.39.20a (Rigaku OD, 2015)'
_computing_data_collection 'CrysAlisPro 1.171.39.20a (Rigaku OD, 2015)'
_computing_data_reduction 'CrysAlisPro 1.171.39.20a (Rigaku OD, 2015)'
_computing_molecular_graphics 'CrystalStructure 4.2.5'
_computing_publication_material 'CrystalStructure 4.2.5 (Rigaku, 2017)'
_computing_structure_refinement 'SHELXL Version 2014/7 (Sheldrick, 2008)'
_computing_structure_solution 'SIR2011 (Burla, et al., 2012)'
_diffrn_ambient_temperature 223
_diffrn_detector_area_resol_mean 5.811
_diffrn_measured_fraction_theta_full 0.996
_diffrn_measured_fraction_theta_max 0.971
_diffrn_measurement_device_type 'Rigaku XtaLAB P200'
_diffrn_measurement_method \w
_diffrn_radiation_type 'Cu K\a'
_diffrn_radiation_wavelength 1.54184
_diffrn_reflns_av_R_equivalents 0.0280
_diffrn_reflns_Laue_measured_fraction_full 0.996
_diffrn_reflns_Laue_measured_fraction_max 0.971
_diffrn_reflns_limit_h_max 12
_diffrn_reflns_limit_h_min -12
_diffrn_reflns_limit_k_max 17
_diffrn_reflns_limit_k_min -17
_diffrn_reflns_limit_l_max 16
_diffrn_reflns_limit_l_min -14
_diffrn_reflns_number 11725
_diffrn_reflns_point_group_measured_fraction_full 0.868
_diffrn_reflns_point_group_measured_fraction_max 0.828
_diffrn_reflns_theta_full 67.684
_diffrn_reflns_theta_max 74.328
_diffrn_reflns_theta_min 4.660
_diffrn_standards_number 0
_exptl_absorpt_coefficient_mu 1.626
_exptl_absorpt_correction_T_max 0.794
_exptl_absorpt_correction_T_min 0.664
_exptl_absorpt_correction_type multi-scan
_exptl_absorpt_process_details
;
CrysAlisPro 1.171.39.20a (Rigaku Oxford Diffraction, 2015)
Empirical absorption correction using spherical harmonics,
 implemented in SCALE3 ABSPACK scaling algorithm.
;
_exptl_crystal_colour colourless
_exptl_crystal_density_diffrn 1.293
_exptl_crystal_density_method 'not measured'
_exptl_crystal_description nONE
_exptl_crystal_F_000 736.00
_exptl_crystal_size_max 0.177
_exptl_crystal_size_mid 0.168
_exptl_crystal_size_min 0.142
_refine_diff_density_max 0.25
_refine_diff_density_min -0.30
_refine_ls_abs_structure_details
;
 Flack x determined using 2215 quotients [(I+)-(I-)]/[(I+)+(I-)]
 (Parsons, Flack and Wagner, Acta Cryst. B69 (2013) 249-259).
;
_refine_ls_abs_structure_Flack 0.002(8)
_refine_ls_extinction_method none
_refine_ls_goodness_of_fit_ref 1.045
_refine_ls_hydrogen_treatment constr
_refine_ls_number_parameters 469
_refine_ls_number_reflns 6119
_refine_ls_number_restraints 1
_refine_ls_R_factor_all 0.0385
_refine_ls_R_factor_gt 0.0373
_refine_ls_shift/su_max 0.000
_refine_ls_structure_factor_coef Fsqd
_refine_ls_weighting_details 'w = 1/[\s^2^(Fo^2^)+(0.0645P)^2^+0.1541P] where P=(Fo^2^+2Fc^2^)/3'
_refine_ls_weighting_scheme calc
_refine_ls_wR_factor_gt 0.0979
_refine_ls_wR_factor_ref 0.1005
_reflns_Friedel_coverage 0.635
_reflns_Friedel_fraction_full 0.729
_reflns_Friedel_fraction_max 0.671
_reflns_number_gt 5924
_reflns_number_total 6119
_reflns_threshold_expression F^2^>2.0\s(F^2^)
_cod_data_source_file c8cc00566d2.cif
_cod_data_source_block spiro_DAE
_cod_depositor_comments 'Adding full bibliography for 7121251.cif.'
_cod_database_code 7121251

loop_
_space_group_symop_id
_space_group_symop_operation_xyz
1 +X,+Y,+Z
2 -X,1/2+Y,-Z

loop_
_atom_site_label
_atom_site_type_symbol
_atom_site_fract_x
_atom_site_fract_y
_atom_site_fract_z
_atom_site_U_iso_or_equiv
_atom_site_adp_type
_atom_site_occupancy
_atom_site_site_symmetry_order
_atom_site_calc_flag
_atom_site_refinement_flags_posn
_atom_site_refinement_flags_adp
S1 S -0.07004(7) 0.37101(6) 0.99413(6) 0.04411(19) Uani 1 1 d . .
S2 S 0.42334(8) 0.28198(5) 0.83761(5) 0.04188(18) Uani 1 1 d . .
N1 N 0.2538(3) 0.42457(18) 1.40907(19) 0.0374(5) Uani 1 1 d . .
N2 N 0.5070(2) 0.43365(17) 0.94345(17) 0.0337(5) Uani 1 1 d . .
N3 N 0.1360(2) 0.32007(17) 1.15707(18) 0.0337(5) Uani 1 1 d . .
C1 C -0.2579(4) 0.1359(3) 1.2283(4) 0.0644(11) Uani 1 1 d . .
H1 H -0.3147 0.0982 1.2552 0.077 Uiso 1 1 calc R U
C2 C -0.1154(4) 0.1494(3) 1.2861(3) 0.0590(9) Uani 1 1 d . .
H2 H -0.0757 0.1209 1.3522 0.071 Uiso 1 1 calc R U
C3 C -0.0308(4) 0.2048(2) 1.2469(3) 0.0461(7) Uani 1 1 d . .
H3 H 0.0664 0.2132 1.2858 0.055 Uiso 1 1 calc R U
C4 C -0.0904(3) 0.2480(2) 1.1494(3) 0.0397(6) Uani 1 1 d . .
C5 C -0.2332(3) 0.2330(3) 1.0927(4) 0.0592(10) Uani 1 1 d . .
H5 H -0.2740 0.2611 1.0266 0.071 Uiso 1 1 calc R U
C6 C -0.3169(4) 0.1769(3) 1.1322(4) 0.0690(12) Uani 1 1 d . .
H6 H -0.4138 0.1673 1.0931 0.083 Uiso 1 1 calc R U
C7 C -0.0004(3) 0.3079(2) 1.1097(2) 0.0362(6) Uani 1 1 d . .
C8 C 0.1926(3) 0.3800(2) 1.10168(19) 0.0310(5) Uani 1 1 d . .
C9 C 0.0964(3) 0.4158(2) 1.0108(2) 0.0381(6) Uani 1 1 d . .
C10 C 0.1181(4) 0.4836(3) 0.9337(3) 0.0584(10) Uani 1 1 d . .
H10A H 0.0280 0.4944 0.8778 0.070 Uiso 1 1 calc R U
H10B H 0.1541 0.5431 0.9682 0.070 Uiso 1 1 calc R U
H10C H 0.1864 0.4574 0.9049 0.070 Uiso 1 1 calc R U
C11 C 0.3430(3) 0.40734(19) 1.14629(19) 0.0303(5) Uani 1 1 d . .
C12 C 0.4413(3) 0.41537(19) 1.0987(2) 0.0310(5) Uani 1 1 d . .
C13 C 0.4360(3) 0.3808(2) 0.9957(2) 0.0325(5) Uani 1 1 d . .
C14 C 0.3814(3) 0.2964(2) 0.9495(2) 0.0357(6) Uani 1 1 d . .
C15 C 0.3020(4) 0.2210(2) 0.9836(3) 0.0448(7) Uani 1 1 d . .
H15A H 0.2782 0.1700 0.9329 0.054 Uiso 1 1 calc R U
H15B H 0.3613 0.1966 1.0511 0.054 Uiso 1 1 calc R U
H15C H 0.2152 0.2474 0.9889 0.054 Uiso 1 1 calc R U
C16 C 0.5097(3) 0.3908(2) 0.85947(19) 0.0342(6) Uani 1 1 d . .
C17 C 0.5807(3) 0.4312(2) 0.7908(2) 0.0350(6) Uani 1 1 d . .
C18 C 0.6366(3) 0.5219(3) 0.8109(2) 0.0446(7) Uani 1 1 d . .
H18 H 0.6282 0.5564 0.8674 0.054 Uiso 1 1 calc R U
C19 C 0.7048(4) 0.5621(3) 0.7479(3) 0.0534(8) Uani 1 1 d . .
H19 H 0.7429 0.6235 0.7618 0.064 Uiso 1 1 calc R U
C20 C 0.7165(4) 0.5109(3) 0.6642(3) 0.0522(8) Uani 1 1 d . .
H20 H 0.7627 0.5378 0.6214 0.063 Uiso 1 1 calc R U
C21 C 0.6607(4) 0.4212(3) 0.6437(2) 0.0510(8) Uani 1 1 d . .
H21 H 0.6682 0.3873 0.5866 0.061 Uiso 1 1 calc R U
C22 C 0.5933(3) 0.3805(3) 0.7069(2) 0.0417(7) Uani 1 1 d . .
H22 H 0.5563 0.3189 0.6931 0.050 Uiso 1 1 calc R U
C23 C 0.5688(3) 0.4647(2) 1.1697(2) 0.0328(6) Uani 1 1 d . .
C24 C 0.6963(3) 0.4914(2) 1.1573(2) 0.0401(6) Uani 1 1 d . .
H24 H 0.7144 0.4765 1.0958 0.048 Uiso 1 1 calc R U
C25 C 0.7961(3) 0.5407(3) 1.2379(3) 0.0501(8) Uani 1 1 d . .
H25 H 0.8820 0.5602 1.2304 0.060 Uiso 1 1 calc R U
C26 C 0.7706(3) 0.5615(3) 1.3296(3) 0.0485(8) Uani 1 1 d . .
H26 H 0.8387 0.5957 1.3828 0.058 Uiso 1 1 calc R U
C27 C 0.6459(3) 0.5324(2) 1.3430(2) 0.0414(7) Uani 1 1 d . .
H27 H 0.6296 0.5450 1.4056 0.050 Uiso 1 1 calc R U
C28 C 0.5458(3) 0.4845(2) 1.2624(2) 0.0338(6) Uani 1 1 d . .
C29 C 0.4035(3) 0.44422(19) 1.25969(19) 0.0299(5) Uani 1 1 d . .
C30 C 0.3073(3) 0.5198(2) 1.2784(2) 0.0334(6) Uani 1 1 d . .
C31 C 0.2860(3) 0.6034(2) 1.2211(3) 0.0433(7) Uani 1 1 d . .
H31 H 0.3320 0.6115 1.1721 0.052 Uiso 1 1 calc R U
C32 C 0.1992(4) 0.6749(2) 1.2341(3) 0.0506(8) Uani 1 1 d . .
H32 H 0.1823 0.7294 1.1920 0.061 Uiso 1 1 calc R U
C33 C 0.1378(3) 0.6648(2) 1.3100(3) 0.0476(7) Uani 1 1 d . .
H33 H 0.0821 0.7141 1.3218 0.057 Uiso 1 1 calc R U
C34 C 0.1575(3) 0.5833(2) 1.3684(2) 0.0400(6) Uani 1 1 d . .
H34 H 0.1151 0.5777 1.4198 0.048 Uiso 1 1 calc R U
C35 C 0.2400(3) 0.5086(2) 1.3524(2) 0.0327(5) Uani 1 1 d . .
C36 C 0.3521(3) 0.3549(2) 1.40666(19) 0.0309(5) Uani 1 1 d . .
C37 C 0.4291(2) 0.3628(2) 1.33797(18) 0.0304(5) Uani 1 1 d . .
C38 C 0.5311(3) 0.2947(2) 1.3422(2) 0.0377(6) Uani 1 1 d . .
H38 H 0.5823 0.2998 1.2961 0.045 Uiso 1 1 calc R U
C39 C 0.5602(3) 0.2201(2) 1.4113(2) 0.0437(7) Uani 1 1 d . .
H39 H 0.6317 0.1760 1.4137 0.052 Uiso 1 1 calc R U
C40 C 0.4820(3) 0.2111(2) 1.4775(2) 0.0409(6) Uani 1 1 d . .
H40 H 0.5001 0.1604 1.5248 0.049 Uiso 1 1 calc R U
C41 C 0.3780(3) 0.2762(2) 1.4740(2) 0.0374(6) Uani 1 1 d . .
H41 H 0.3233 0.2680 1.5173 0.045 Uiso 1 1 calc R U
C42 C 0.1694(3) 0.4120(2) 1.4745(2) 0.0365(6) Uani 1 1 d . .
C43 C 0.2285(3) 0.4324(3) 1.5802(2) 0.0482(8) Uani 1 1 d . .
H43 H 0.3226 0.4550 1.6082 0.058 Uiso 1 1 calc R U
C44 C 0.1490(5) 0.4194(3) 1.6440(3) 0.0613(10) Uani 1 1 d . .
H44 H 0.1897 0.4324 1.7158 0.074 Uiso 1 1 calc R U
C45 C 0.0118(5) 0.3877(3) 1.6039(4) 0.0654(11) Uani 1 1 d . .
H45 H -0.0414 0.3789 1.6481 0.079 Uiso 1 1 calc R U
C46 C -0.0483(4) 0.3686(3) 1.4995(4) 0.0709(12) Uani 1 1 d . .
H46 H -0.1431 0.3473 1.4721 0.085 Uiso 1 1 calc R U
C47 C 0.0311(3) 0.3809(3) 1.4326(3) 0.0520(8) Uani 1 1 d . .
H47 H -0.0099 0.3680 1.3608 0.062 Uiso 1 1 calc R U

loop_
_atom_site_aniso_label
_atom_site_aniso_U_11
_atom_site_aniso_U_22
_atom_site_aniso_U_33
_atom_site_aniso_U_23
_atom_site_aniso_U_13
_atom_site_aniso_U_12
S1 0.0315(3) 0.0518(4) 0.0432(4) 0.0039(3) 0.0053(3) -0.0017(3)
S2 0.0518(4) 0.0396(4) 0.0373(3) -0.0071(3) 0.0194(3) -0.0041(3)
N1 0.0413(12) 0.0390(13) 0.0394(12) 0.0037(10) 0.0235(10) 0.0076(10)
N2 0.0365(11) 0.0376(13) 0.0309(11) 0.0019(9) 0.0165(9) -0.0001(10)
N3 0.0302(10) 0.0360(12) 0.0362(11) 0.0008(9) 0.0130(9) -0.0047(9)
C1 0.061(2) 0.048(2) 0.107(3) -0.005(2) 0.057(2) -0.0118(18)
C2 0.072(2) 0.053(2) 0.067(2) -0.0025(17) 0.0427(19) -0.0153(19)
C3 0.0499(17) 0.0440(18) 0.0526(18) -0.0067(14) 0.0281(14) -0.0137(14)
C4 0.0343(13) 0.0320(14) 0.0586(17) -0.0044(12) 0.0233(13) -0.0026(11)
C5 0.0337(15) 0.050(2) 0.092(3) 0.0112(19) 0.0183(16) -0.0016(15)
C6 0.0369(16) 0.054(2) 0.123(4) 0.010(2) 0.036(2) -0.0038(16)
C7 0.0335(13) 0.0344(15) 0.0411(14) -0.0039(11) 0.0133(11) -0.0021(11)
C8 0.0309(11) 0.0326(13) 0.0303(12) -0.0010(10) 0.0118(9) -0.0006(11)
C9 0.0368(13) 0.0406(16) 0.0371(14) 0.0041(12) 0.0131(11) -0.0001(12)
C10 0.0529(19) 0.071(3) 0.0482(18) 0.0253(17) 0.0141(15) 0.0036(18)
C11 0.0317(12) 0.0316(13) 0.0282(12) 0.0009(10) 0.0112(10) -0.0021(10)
C12 0.0329(12) 0.0326(13) 0.0289(12) 0.0018(10) 0.0122(10) -0.0037(11)
C13 0.0333(12) 0.0347(14) 0.0305(12) 0.0014(10) 0.0122(10) -0.0009(11)
C14 0.0372(13) 0.0360(15) 0.0338(13) -0.0001(11) 0.0124(10) -0.0013(12)
C15 0.0532(17) 0.0377(16) 0.0478(16) -0.0028(12) 0.0227(14) -0.0062(14)
C16 0.0369(12) 0.0379(15) 0.0270(12) 0.0017(10) 0.0102(10) 0.0042(11)
C17 0.0338(12) 0.0422(16) 0.0303(12) 0.0024(11) 0.0126(10) 0.0060(12)
C18 0.0550(17) 0.0458(18) 0.0394(15) 0.0001(13) 0.0244(13) 0.0004(15)
C19 0.064(2) 0.051(2) 0.0564(19) 0.0040(16) 0.0347(17) -0.0058(17)
C20 0.0520(18) 0.067(2) 0.0477(18) 0.0134(16) 0.0296(15) 0.0059(17)
C21 0.0492(17) 0.074(2) 0.0373(15) -0.0013(15) 0.0238(13) 0.0055(17)
C22 0.0396(13) 0.0513(19) 0.0364(14) -0.0026(13) 0.0159(11) 0.0036(14)
C23 0.0331(13) 0.0338(14) 0.0315(13) 0.0013(11) 0.0109(10) -0.0031(11)
C24 0.0354(14) 0.0507(18) 0.0366(14) 0.0053(12) 0.0154(11) -0.0029(13)
C25 0.0337(14) 0.068(2) 0.0471(17) 0.0056(16) 0.0113(13) -0.0127(15)
C26 0.0355(14) 0.059(2) 0.0450(16) -0.0045(14) 0.0061(12) -0.0132(14)
C27 0.0369(14) 0.0502(18) 0.0340(14) -0.0056(12) 0.0082(11) -0.0049(13)
C28 0.0335(13) 0.0381(15) 0.0312(13) 0.0017(11) 0.0129(10) -0.0029(11)
C29 0.0297(11) 0.0335(14) 0.0278(12) 0.0008(10) 0.0116(9) -0.0021(11)
C30 0.0331(12) 0.0328(14) 0.0318(12) -0.0008(10) 0.0080(10) -0.0017(11)
C31 0.0451(15) 0.0362(16) 0.0492(16) 0.0052(12) 0.0173(13) -0.0019(13)
C32 0.0544(18) 0.0321(16) 0.060(2) 0.0064(14) 0.0134(16) 0.0018(14)
C33 0.0409(15) 0.0323(15) 0.069(2) -0.0067(14) 0.0184(15) 0.0035(13)
C34 0.0347(13) 0.0375(15) 0.0473(16) -0.0079(13) 0.0135(12) 0.0002(12)
C35 0.0294(11) 0.0333(14) 0.0341(13) -0.0027(10) 0.0093(10) -0.0006(10)
C36 0.0312(11) 0.0337(14) 0.0286(12) -0.0021(10) 0.0115(10) 0.0001(11)
C37 0.0321(12) 0.0343(14) 0.0254(12) -0.0010(10) 0.0107(9) -0.0012(11)
C38 0.0398(13) 0.0393(15) 0.0397(14) 0.0013(12) 0.0208(11) 0.0058(12)
C39 0.0476(16) 0.0414(17) 0.0461(16) 0.0032(13) 0.0214(13) 0.0113(14)
C40 0.0517(16) 0.0341(15) 0.0387(15) 0.0064(11) 0.0180(13) 0.0062(13)
C41 0.0448(14) 0.0382(15) 0.0340(13) 0.0018(12) 0.0196(11) -0.0008(13)
C42 0.0353(13) 0.0407(15) 0.0403(14) 0.0019(12) 0.0216(11) 0.0049(12)
C43 0.0484(16) 0.062(2) 0.0377(15) 0.0024(14) 0.0195(13) 0.0130(16)
C44 0.080(2) 0.067(2) 0.0522(19) 0.0140(17) 0.0425(18) 0.025(2)
C45 0.080(3) 0.052(2) 0.091(3) 0.018(2) 0.064(2) 0.016(2)
C46 0.0488(18) 0.058(2) 0.122(4) -0.005(2) 0.050(2) -0.0100(19)
C47 0.0429(15) 0.0499(19) 0.066(2) -0.0052(16) 0.0221(15) -0.0043(15)

loop_
_atom_type_symbol
_atom_type_description
_atom_type_scat_dispersion_real
_atom_type_scat_dispersion_imag
_atom_type_scat_source
C C 0.0181 0.0091
;
International Tables for Crystallography
(Vol. C, Tables 4.2.6.8 and 6.1.1.4)
;
H H 0.0000 0.0000
;
International Tables for Crystallography
(Vol. C, Table 6.1.1.4)
;
N N 0.0311 0.0180
;
International Tables for Crystallography
(Vol. C, Tables 4.2.6.8 and 6.1.1.4)
;
S S 0.3331 0.5567
;
International Tables for Crystallography
(Vol. C, Tables 4.2.6.8 and 6.1.1.4)
;

loop_
_geom_angle_atom_site_label_1
_geom_angle_atom_site_label_2
_geom_angle_atom_site_label_3
_geom_angle
C9 S1 C7 90.18(13)
C14 S2 C16 90.08(13)
C35 N1 C36 121.4(2)
C35 N1 C42 118.8(2)
C36 N1 C42 119.7(2)
C16 N2 C13 111.8(3)
C7 N3 C8 111.5(2)
C6 C1 C2 120.5(3)
C6 C1 H1 119.8
C2 C1 H1 119.8
C1 C2 C3 120.1(4)
C1 C2 H2 119.9
C3 C2 H2 119.9
C2 C3 C4 119.9(3)
C2 C3 H3 120.1
C4 C3 H3 120.1
C5 C4 C3 118.9(3)
C5 C4 C7 121.8(3)
C3 C4 C7 119.3(3)
C4 C5 C6 120.9(4)
C4 C5 H5 119.6
C6 C5 H5 119.6
C1 C6 C5 119.7(4)
C1 C6 H6 120.1
C5 C6 H6 120.1
N3 C7 C4 124.2(3)
N3 C7 S1 113.9(2)
C4 C7 S1 121.8(2)
C9 C8 N3 115.4(2)
C9 C8 C11 125.0(2)
N3 C8 C11 119.4(2)
C8 C9 C10 130.1(3)
C8 C9 S1 109.1(2)
C10 C9 S1 120.8(2)
C9 C10 H10A 109.5
C9 C10 H10B 109.5
H10A C10 H10B 109.5
C9 C10 H10C 109.5
H10A C10 H10C 109.5
H10B C10 H10C 109.5
C12 C11 C8 129.2(2)
C12 C11 C29 110.7(2)
C8 C11 C29 119.7(2)
C11 C12 C13 129.5(2)
C11 C12 C23 109.1(2)
C13 C12 C23 121.3(2)
C14 C13 N2 115.2(2)
C14 C13 C12 127.2(3)
N2 C13 C12 117.2(3)
C13 C14 C15 130.3(3)
C13 C14 S2 109.2(2)
C15 C14 S2 120.4(2)
C14 C15 H15A 109.5
C14 C15 H15B 109.5
H15A C15 H15B 109.5
C14 C15 H15C 109.5
H15A C15 H15C 109.5
H15B C15 H15C 109.5
N2 C16 C17 122.7(3)
N2 C16 S2 113.7(2)
C17 C16 S2 123.6(2)
C18 C17 C22 119.6(3)
C18 C17 C16 118.8(3)
C22 C17 C16 121.6(3)
C17 C18 C19 120.3(3)
C17 C18 H18 119.8
C19 C18 H18 119.8
C18 C19 C20 119.6(4)
C18 C19 H19 120.2
C20 C19 H19 120.2
C21 C20 C19 120.3(3)
C21 C20 H20 119.9
C19 C20 H20 119.9
C20 C21 C22 120.3(3)
C20 C21 H21 119.8
C22 C21 H21 119.8
C21 C22 C17 119.9(3)
C21 C22 H22 120.0
C17 C22 H22 120.0
C28 C23 C24 120.1(3)
C28 C23 C12 108.3(2)
C24 C23 C12 131.6(3)
C25 C24 C23 118.4(3)
C25 C24 H24 120.8
C23 C24 H24 120.8
C24 C25 C26 120.9(3)
C24 C25 H25 119.5
C26 C25 H25 119.5
C27 C26 C25 120.6(3)
C27 C26 H26 119.7
C25 C26 H26 119.7
C28 C27 C26 118.5(3)
C28 C27 H27 120.7
C26 C27 H27 120.7
C27 C28 C23 121.4(3)
C27 C28 C29 128.1(2)
C23 C28 C29 110.5(2)
C30 C29 C28 112.0(2)
C30 C29 C37 112.0(2)
C28 C29 C37 109.6(2)
C30 C29 C11 110.8(2)
C28 C29 C11 100.9(2)
C37 C29 C11 111.0(2)
C31 C30 C35 118.8(3)
C31 C30 C29 119.1(2)
C35 C30 C29 122.1(2)
C32 C31 C30 122.0(3)
C32 C31 H31 119.0
C30 C31 H31 119.0
C33 C32 C31 118.8(3)
C33 C32 H32 120.6
C31 C32 H32 120.6
C34 C33 C32 120.6(3)
C34 C33 H33 119.7
C32 C33 H33 119.7
C33 C34 C35 121.0(3)
C33 C34 H34 119.5
C35 C34 H34 119.5
N1 C35 C30 121.0(2)
N1 C35 C34 120.3(2)
C30 C35 C34 118.7(3)
N1 C36 C37 120.6(2)
N1 C36 C41 120.8(2)
C37 C36 C41 118.6(2)
C38 C37 C36 118.7(2)
C38 C37 C29 119.5(2)
C36 C37 C29 121.8(2)
C39 C38 C37 122.5(3)
C39 C38 H38 118.8
C37 C38 H38 118.8
C38 C39 C40 118.8(3)
C38 C39 H39 120.6
C40 C39 H39 120.6
C41 C40 C39 120.3(3)
C41 C40 H40 119.8
C39 C40 H40 119.8
C40 C41 C36 121.1(3)
C40 C41 H41 119.5
C36 C41 H41 119.5
C47 C42 C43 120.4(3)
C47 C42 N1 120.3(3)
C43 C42 N1 119.4(3)
C44 C43 C42 119.8(3)
C44 C43 H43 120.1
C42 C43 H43 120.1
C45 C44 C43 120.6(4)
C45 C44 H44 119.7
C43 C44 H44 119.7
C44 C45 C46 120.1(3)
C44 C45 H45 119.9
C46 C45 H45 119.9
C45 C46 C47 120.4(3)
C45 C46 H46 119.8
C47 C46 H46 119.8
C42 C47 C46 118.7(4)
C42 C47 H47 120.6
C46 C47 H47 120.6

loop_
_geom_bond_atom_site_label_1
_geom_bond_atom_site_label_2
_geom_bond_distance
S1 C9 1.719(3)
S1 C7 1.734(3)
S2 C14 1.729(3)
S2 C16 1.738(3)
N1 C35 1.398(4)
N1 C36 1.399(3)
N1 C42 1.435(3)
N2 C16 1.305(4)
N2 C13 1.385(3)
N3 C7 1.302(3)
N3 C8 1.379(3)
C1 C6 1.366(6)
C1 C2 1.382(6)
C1 H1 0.9400
C2 C3 1.389(4)
C2 H2 0.9400
C3 C4 1.396(5)
C3 H3 0.9400
C4 C5 1.384(4)
C4 C7 1.468(4)
C5 C6 1.389(5)
C5 H5 0.9400
C6 H6 0.9400
C8 C9 1.376(4)
C8 C11 1.465(3)
C9 C10 1.494(4)
C10 H10A 0.9700
C10 H10B 0.9700
C10 H10C 0.9700
C11 C12 1.357(3)
C11 C29 1.544(3)
C12 C13 1.471(4)
C12 C23 1.481(4)
C13 C14 1.371(4)
C14 C15 1.496(4)
C15 H15A 0.9700
C15 H15B 0.9700
C15 H15C 0.9700
C16 C17 1.472(4)
C17 C18 1.388(5)
C17 C22 1.392(4)
C18 C19 1.389(4)
C18 H18 0.9400
C19 C20 1.390(5)
C19 H19 0.9400
C20 C21 1.374(6)
C20 H20 0.9400
C21 C22 1.390(4)
C21 H21 0.9400
C22 H22 0.9400
C23 C28 1.390(4)
C23 C24 1.394(4)
C24 C25 1.389(5)
C24 H24 0.9400
C25 C26 1.391(5)
C25 H25 0.9400
C26 C27 1.383(4)
C26 H26 0.9400
C27 C28 1.382(4)
C27 H27 0.9400
C28 C29 1.520(3)
C29 C30 1.517(4)
C29 C37 1.530(4)
C30 C31 1.391(4)
C30 C35 1.402(4)
C31 C32 1.382(5)
C31 H31 0.9400
C32 C33 1.381(5)
C32 H32 0.9400
C33 C34 1.375(5)
C33 H33 0.9400
C34 C35 1.402(4)
C34 H34 0.9400
C36 C37 1.407(3)
C36 C41 1.408(4)
C37 C38 1.389(4)
C38 C39 1.378(4)
C38 H38 0.9400
C39 C40 1.389(4)
C39 H39 0.9400
C40 C41 1.377(4)
C40 H40 0.9400
C41 H41 0.9400
C42 C47 1.373(4)
C42 C43 1.386(4)
C43 C44 1.380(4)
C43 H43 0.9400
C44 C45 1.364(6)
C44 H44 0.9400
C45 C46 1.368(7)
C45 H45 0.9400
C46 C47 1.411(5)
C46 H46 0.9400
C47 H47 0.9400

loop_
_geom_torsion_atom_site_label_1
_geom_torsion_atom_site_label_2
_geom_torsion_atom_site_label_3
_geom_torsion_atom_site_label_4
_geom_torsion
C6 C1 C2 C3 -0.1(6)
C1 C2 C3 C4 0.9(5)
C2 C3 C4 C5 -1.3(5)
C2 C3 C4 C7 178.8(3)
C3 C4 C5 C6 0.8(6)
C7 C4 C5 C6 -179.2(4)
C2 C1 C6 C5 -0.3(7)
C4 C5 C6 C1 0.0(6)
C8 N3 C7 C4 -180.0(3)
C8 N3 C7 S1 -1.0(3)
C5 C4 C7 N3 -176.0(3)
C3 C4 C7 N3 3.9(5)
C5 C4 C7 S1 5.1(4)
C3 C4 C7 S1 -175.0(2)
C9 S1 C7 N3 0.5(2)
C9 S1 C7 C4 179.5(3)
C7 N3 C8 C9 1.2(4)
C7 N3 C8 C11 175.8(2)
N3 C8 C9 C10 178.2(3)
C11 C8 C9 C10 3.9(5)
N3 C8 C9 S1 -0.8(3)
C11 C8 C9 S1 -175.1(2)
C7 S1 C9 C8 0.2(2)
C7 S1 C9 C10 -178.9(3)
C9 C8 C11 C12 -47.5(4)
N3 C8 C11 C12 138.4(3)
C9 C8 C11 C29 124.6(3)
N3 C8 C11 C29 -49.5(4)
C8 C11 C12 C13 -14.2(5)
C29 C11 C12 C13 173.1(3)
C8 C11 C12 C23 167.8(3)
C29 C11 C12 C23 -4.9(3)
C16 N2 C13 C14 -1.1(3)
C16 N2 C13 C12 172.3(2)
C11 C12 C13 C14 -39.0(5)
C23 C12 C13 C14 138.8(3)
C11 C12 C13 N2 148.5(3)
C23 C12 C13 N2 -33.7(4)
N2 C13 C14 C15 178.7(3)
C12 C13 C14 C15 6.0(5)
N2 C13 C14 S2 1.1(3)
C12 C13 C14 S2 -171.5(2)
C16 S2 C14 C13 -0.6(2)
C16 S2 C14 C15 -178.5(2)
C13 N2 C16 C17 -179.0(2)
C13 N2 C16 S2 0.5(3)
C14 S2 C16 N2 0.1(2)
C14 S2 C16 C17 179.6(2)
N2 C16 C17 C18 -5.6(4)
S2 C16 C17 C18 174.9(2)
N2 C16 C17 C22 174.1(3)
S2 C16 C17 C22 -5.4(4)
C22 C17 C18 C19 0.0(5)
C16 C17 C18 C19 179.7(3)
C17 C18 C19 C20 0.2(5)
C18 C19 C20 C21 0.1(6)
C19 C20 C21 C22 -0.6(5)
C20 C21 C22 C17 0.7(5)
C18 C17 C22 C21 -0.4(4)
C16 C17 C22 C21 179.8(3)
C11 C12 C23 C28 1.2(3)
C13 C12 C23 C28 -177.0(3)
C11 C12 C23 C24 -178.7(3)
C13 C12 C23 C24 3.1(5)
C28 C23 C24 C25 -2.2(5)
C12 C23 C24 C25 177.8(3)
C23 C24 C25 C26 1.0(5)
C24 C25 C26 C27 0.9(6)
C25 C26 C27 C28 -1.7(5)
C26 C27 C28 C23 0.5(5)
C26 C27 C28 C29 178.7(3)
C24 C23 C28 C27 1.5(5)
C12 C23 C28 C27 -178.5(3)
C24 C23 C28 C29 -177.0(3)
C12 C23 C28 C29 3.0(3)
C27 C28 C29 C30 58.3(4)
C23 C28 C29 C30 -123.3(3)
C27 C28 C29 C37 -66.7(4)
C23 C28 C29 C37 111.7(3)
C27 C28 C29 C11 176.2(3)
C23 C28 C29 C11 -5.5(3)
C12 C11 C29 C30 125.0(2)
C8 C11 C29 C30 -48.4(3)
C12 C11 C29 C28 6.3(3)
C8 C11 C29 C28 -167.2(2)
C12 C11 C29 C37 -109.8(2)
C8 C11 C29 C37 76.7(3)
C28 C29 C30 C31 49.5(3)
C37 C29 C30 C31 173.1(2)
C11 C29 C30 C31 -62.3(3)
C28 C29 C30 C35 -129.9(3)
C37 C29 C30 C35 -6.3(3)
C11 C29 C30 C35 118.3(3)
C35 C30 C31 C32 -0.8(5)
C29 C30 C31 C32 179.7(3)
C30 C31 C32 C33 3.4(5)
C31 C32 C33 C34 -2.9(5)
C32 C33 C34 C35 -0.1(5)
C36 N1 C35 C30 10.2(4)
C42 N1 C35 C30 -172.6(3)
C36 N1 C35 C34 -170.0(2)
C42 N1 C35 C34 7.2(4)
C31 C30 C35 N1 177.6(3)
C29 C30 C35 N1 -3.0(4)
C31 C30 C35 C34 -2.1(4)
C29 C30 C35 C34 177.3(2)
C33 C34 C35 N1 -177.1(3)
C33 C34 C35 C30 2.6(4)
C35 N1 C36 C37 -7.0(4)
C42 N1 C36 C37 175.8(2)
C35 N1 C36 C41 171.9(3)
C42 N1 C36 C41 -5.3(4)
N1 C36 C37 C38 176.5(2)
C41 C36 C37 C38 -2.4(4)
N1 C36 C37 C29 -3.3(4)
C41 C36 C37 C29 177.8(2)
C30 C29 C37 C38 -170.5(2)
C28 C29 C37 C38 -45.5(3)
C11 C29 C37 C38 65.1(3)
C30 C29 C37 C36 9.3(3)
C28 C29 C37 C36 134.3(3)
C11 C29 C37 C36 -115.1(3)
C36 C37 C38 C39 -0.3(4)
C29 C37 C38 C39 179.5(3)
C37 C38 C39 C40 1.7(5)
C38 C39 C40 C41 -0.4(5)
C39 C40 C41 C36 -2.4(5)
N1 C36 C41 C40 -175.2(3)
C37 C36 C41 C40 3.8(4)
C35 N1 C42 C47 82.9(4)
C36 N1 C42 C47 -99.9(4)
C35 N1 C42 C43 -96.6(3)
C36 N1 C42 C43 80.6(4)
C47 C42 C43 C44 1.4(5)
N1 C42 C43 C44 -179.1(3)
C42 C43 C44 C45 -0.8(6)
C43 C44 C45 C46 -0.1(6)
C44 C45 C46 C47 0.5(7)
C43 C42 C47 C46 -1.0(5)
N1 C42 C47 C46 179.5(3)
C45 C46 C47 C42 0.1(6)
